data_2230853
loop_
_publ_author_name
'Ren, Yupo'

_publ_section_title
;
 Bis(bicyclo[2.2.1]hept-5-ene-2-carboxylato)-1\k^2^<i>O</i>,<i>O</i>';4\k^2^<i>O</i>,<i>O</i>'-di-\m~2~-chlorido-1:2\k^2^<i>Cl</i>;3:4\k^2^<i>Cl</i>-octamethyl-1\k^2^<i>C</i>,2\k^2^<i>C</i>,3\k^2^<i>C</i>,4\k^2^<i>C</i>-di-\m~3~-oxido-1:2:3\k^3^<i>O</i>;2:3:4\k^3^<i>O</i>-tetratin(IV)
;
_journal_coeditor_code RZ2611
_journal_issue 7
_journal_name_full 'Acta Crystallographica Section E'
_journal_page_first m984
_journal_paper_doi 10.1107/S1600536811023452
_journal_volume 67
_journal_year 2011
_chemical_formula_iupac '[Sn4 (C H3)8 (C8 H9 O2)2 Cl2 O2]'
_chemical_formula_moiety 'C24 H42 Cl2 O6 Sn4'
_chemical_formula_sum 'C24 H42 Cl2 O6 Sn4'
_chemical_formula_weight 972.24
_chemical_name_systematic
;
Bis(bicyclo[2.2.1]hept-5-ene-2-carboxylato)-
1\k^2^<i>O</i>,<i>O</i>';4\k^2^<i>O</i>,<i>O</i>'-di-\m~2~-chlorido-
1:2\k^2^<i>Cl</i>;3:4\k^2^<i>Cl</i>-octamethyl-
1\k^2^<i>C</i>,2\k^2^<i>C</i>,3\k^2^<i>C</i>,4\k^2^<i>C</i>-di-\m~3~-oxido-
1:2:3\k^3^<i>O</i>;2:3:4\k^3^<i>O</i>-tetratin(IV)
;
_space_group_IT_number 2
_symmetry_cell_setting triclinic
_symmetry_space_group_name_Hall '-P 1'
_symmetry_space_group_name_H-M 'P -1'
_atom_sites_solution_hydrogens geom
_atom_sites_solution_primary direct
_atom_sites_solution_secondary difmap
_audit_creation_method SHELXL-97
_cell_angle_alpha 109.779(2)
_cell_angle_beta 96.3400(10)
_cell_angle_gamma 97.2040(10)
_cell_formula_units_Z 1
_cell_length_a 9.3685(12)
_cell_length_b 9.8651(13)
_cell_length_c 9.9103(15)
_cell_measurement_reflns_used 1509
_cell_measurement_temperature 298(2)
_cell_measurement_theta_max 25.187
_cell_measurement_theta_min 2.215
_cell_volume 843.5(2)
_computing_cell_refinement 'SAINT (Siemens, 1996)'
_computing_data_collection 'SMART (Siemens, 1996)'
_computing_data_reduction 'SAINT (Siemens, 1996)'
_computing_molecular_graphics 'SHELXTL (Sheldrick, 2008)'
_computing_publication_material 'SHELXTL (Sheldrick, 2008)'
_computing_structure_refinement 'SHELXL97 (Sheldrick, 2008)'
_computing_structure_solution 'SHELXS97 (Sheldrick, 2008)'
_diffrn_ambient_temperature 298(2)
_diffrn_measured_fraction_theta_full 0.979
_diffrn_measured_fraction_theta_max 0.979
_diffrn_measurement_device_type 'Siemens SMART CCD area-detector'
_diffrn_measurement_method '\f and \w'
_diffrn_radiation_monochromator graphite
_diffrn_radiation_source 'fine-focus sealed tube'
_diffrn_radiation_type MoK\a
_diffrn_radiation_wavelength 0.71073
_diffrn_reflns_av_R_equivalents 0.0237
_diffrn_reflns_av_sigmaI/netI 0.0594
_diffrn_reflns_limit_h_max 11
_diffrn_reflns_limit_h_min -6
_diffrn_reflns_limit_k_max 10
_diffrn_reflns_limit_k_min -11
_diffrn_reflns_limit_l_max 11
_diffrn_reflns_limit_l_min -11
_diffrn_reflns_number 4366
_diffrn_reflns_theta_full 25.01
_diffrn_reflns_theta_max 25.01
_diffrn_reflns_theta_min 2.21
_exptl_absorpt_coefficient_mu 3.117
_exptl_absorpt_correction_T_max 0.8597
_exptl_absorpt_correction_T_min 0.6874
_exptl_absorpt_correction_type multi-scan
_exptl_absorpt_process_details '(SADABS; Sheldrick, 1996)'
_exptl_crystal_colour colourless
_exptl_crystal_density_diffrn 1.914
_exptl_crystal_density_method 'not measured'
_exptl_crystal_description block
_exptl_crystal_F_000 468
_exptl_crystal_size_max 0.13
_exptl_crystal_size_mid 0.11
_exptl_crystal_size_min 0.05
_refine_diff_density_max 0.855
_refine_diff_density_min -0.638
_refine_ls_extinction_method none
_refine_ls_goodness_of_fit_ref 1.022
_refine_ls_hydrogen_treatment constr
_refine_ls_matrix_type full
_refine_ls_number_parameters 163
_refine_ls_number_reflns 2915
_refine_ls_number_restraints 0
_refine_ls_restrained_S_all 1.022
_refine_ls_R_factor_all 0.0831
_refine_ls_R_factor_gt 0.0467
_refine_ls_shift/su_max 0.001
_refine_ls_shift/su_mean 0.000
_refine_ls_structure_factor_coef Fsqd
_refine_ls_weighting_details 'calc w=1/[\s^2^(Fo^2^)+(0.0634P)^2^+0.0000P] where P=(Fo^2^+2Fc^2^)/3'
_refine_ls_weighting_scheme calc
_refine_ls_wR_factor_gt 0.1097
_refine_ls_wR_factor_ref 0.1296
_reflns_number_gt 1818
_reflns_number_total 2915
_reflns_threshold_expression I>2sigma(I)
_cod_data_source_file rz2611.cif
_cod_data_source_block I
_cod_database_code 2230853
_cod_database_fobs_code 2230853

loop_
_symmetry_equiv_pos_as_xyz
'x, y, z'
'-x, -y, -z'

loop_
_atom_site_type_symbol
_atom_site_label
_atom_site_fract_x
_atom_site_fract_y
_atom_site_fract_z
_atom_site_U_iso_or_equiv
_atom_site_adp_type
_atom_site_calc_flag
_atom_site_refinement_flags
_atom_site_occupancy
_atom_site_symmetry_multiplicity
_atom_site_disorder_assembly
_atom_site_disorder_group
Sn Sn1 0.52583(8) 0.20738(8) 0.72575(8) 0.0642(3) Uani d . 1 1 . .
Sn Sn2 0.34860(7) 0.52430(7) 0.91708(7) 0.0541(2) Uani d . 1 1 . .
Cl Cl1 0.2281(3) 0.7487(4) 1.0584(3) 0.0893(9) Uani d . 1 1 . .
O O1 0.5103(6) 0.3891(6) 0.8952(6) 0.0567(16) Uani d . 1 1 . .
O O2 0.3315(9) 0.2563(10) 0.6371(9) 0.104(3) Uani d . 1 1 . .
O O3 0.3517(12) 0.0621(12) 0.4673(11) 0.123(3) Uani d . 1 1 . .
C C1 0.2708(19) 0.160(2) 0.5170(19) 0.126(6) Uani d . 1 1 . .
C C2 0.114(2) 0.312(2) 0.436(2) 0.147(7) Uani d . 1 1 . .
H H2 0.1241 0.4026 0.5205 0.177 Uiso calc R 1 1 . .
C C3 0.1132(19) 0.168(2) 0.4573(18) 0.137(6) Uani d . 1 1 . .
H H3 0.0508 0.1632 0.5294 0.164 Uiso calc R 1 1 . .
C C4 0.042(2) 0.057(2) 0.3123(19) 0.152(7) Uani d . 1 1 . .
H H4A 0.1041 -0.0144 0.2773 0.183 Uiso calc R 1 1 . .
H H4B -0.0502 0.0065 0.3211 0.183 Uiso calc R 1 1 . .
C C5 0.017(2) 0.135(2) 0.2080(19) 0.139(6) Uani d . 1 1 . .
H H5 -0.0452 0.0854 0.1128 0.166 Uiso calc R 1 1 . .
C C6 0.183(2) 0.175(2) 0.223(2) 0.156(7) Uani d . 1 1 . .
H H6 0.2425 0.1242 0.1621 0.187 Uiso calc R 1 1 . .
C C7 0.226(2) 0.295(2) 0.337(2) 0.153(7) Uani d . 1 1 . .
H H7 0.3122 0.3604 0.3543 0.183 Uiso calc R 1 1 . .
C C8 -0.0092(18) 0.277(2) 0.3130(18) 0.140(6) Uani d . 1 1 . .
H H8A -0.0047 0.3524 0.2702 0.168 Uiso calc R 1 1 . .
H H8B -0.1029 0.2657 0.3446 0.168 Uiso calc R 1 1 . .
C C9 0.6728(14) 0.2796(14) 0.6114(13) 0.101(4) Uani d . 1 1 . .
H H9A 0.7045 0.3833 0.6575 0.152 Uiso calc R 1 1 . .
H H9B 0.6262 0.2576 0.5134 0.152 Uiso calc R 1 1 . .
H H9C 0.7556 0.2311 0.6106 0.152 Uiso calc R 1 1 . .
C C10 0.4421(14) 0.0339(13) 0.7839(13) 0.095(4) Uani d . 1 1 . .
H H10A 0.4365 0.0689 0.8857 0.142 Uiso calc R 1 1 . .
H H10B 0.5048 -0.0379 0.7639 0.142 Uiso calc R 1 1 . .
H H10C 0.3464 -0.0094 0.7289 0.142 Uiso calc R 1 1 . .
C C11 0.4013(13) 0.6224(13) 0.7674(12) 0.086(3) Uani d . 1 1 . .
H H11A 0.3294 0.6805 0.7552 0.129 Uiso calc R 1 1 . .
H H11B 0.4031 0.5479 0.6756 0.129 Uiso calc R 1 1 . .
H H11C 0.4954 0.6837 0.8028 0.129 Uiso calc R 1 1 . .
C C12 0.1694(12) 0.3767(14) 0.9197(13) 0.098(4) Uani d . 1 1 . .
H H12A 0.1857 0.2786 0.8743 0.147 Uiso calc R 1 1 . .
H H12B 0.0834 0.3910 0.8676 0.147 Uiso calc R 1 1 . .
H H12C 0.1567 0.3928 1.0184 0.147 Uiso calc R 1 1 . .

loop_
_atom_site_aniso_label
_atom_site_aniso_U_11
_atom_site_aniso_U_22
_atom_site_aniso_U_33
_atom_site_aniso_U_12
_atom_site_aniso_U_13
_atom_site_aniso_U_23
Sn1 0.0789(5) 0.0509(5) 0.0573(5) 0.0212(4) 0.0060(4) 0.0105(4)
Sn2 0.0483(4) 0.0559(5) 0.0558(4) 0.0153(3) -0.0009(3) 0.0177(3)
Cl1 0.0721(18) 0.088(2) 0.092(2) 0.0425(15) -0.0049(15) 0.0080(17)
O1 0.057(4) 0.052(4) 0.056(4) 0.028(3) -0.001(3) 0.009(3)
O2 0.113(7) 0.093(7) 0.090(6) 0.043(5) -0.023(5) 0.013(5)
O3 0.142(9) 0.113(9) 0.091(7) 0.039(7) -0.028(6) 0.016(6)
C1 0.132(14) 0.121(14) 0.103(12) 0.041(11) -0.031(10) 0.023(11)
C2 0.154(17) 0.134(17) 0.121(15) 0.047(13) -0.017(13) 0.009(12)
C3 0.163(16) 0.124(15) 0.108(13) 0.021(12) -0.021(11) 0.036(12)
C4 0.157(16) 0.137(16) 0.131(15) 0.024(12) -0.027(12) 0.022(14)
C5 0.146(16) 0.137(16) 0.108(13) 0.033(12) -0.038(11) 0.028(12)
C6 0.147(17) 0.154(18) 0.122(15) 0.036(13) -0.005(12) -0.002(13)
C7 0.150(17) 0.141(18) 0.132(16) 0.020(13) -0.001(14) 0.012(14)
C8 0.141(14) 0.138(16) 0.124(14) 0.065(11) -0.025(11) 0.025(12)
C9 0.125(11) 0.091(10) 0.084(9) 0.025(8) 0.029(8) 0.019(8)
C10 0.109(10) 0.075(9) 0.093(9) 0.009(7) 0.003(7) 0.028(7)
C11 0.105(9) 0.084(9) 0.086(8) 0.034(7) 0.019(7) 0.044(7)
C12 0.080(8) 0.089(9) 0.111(10) -0.002(7) 0.009(7) 0.026(8)

loop_
_atom_type_symbol
_atom_type_description
_atom_type_scat_dispersion_real
_atom_type_scat_dispersion_imag
_atom_type_scat_source
C C 0.0033 0.0016 'International Tables Vol C Tables 4.2.6.8 and 6.1.1.4'
H H 0.0000 0.0000 'International Tables Vol C Tables 4.2.6.8 and 6.1.1.4'
Cl Cl 0.1484 0.1585 'International Tables Vol C Tables 4.2.6.8 and 6.1.1.4'
O O 0.0106 0.0060 'International Tables Vol C Tables 4.2.6.8 and 6.1.1.4'
Sn Sn -0.6537 1.4246 'International Tables Vol C Tables 4.2.6.8 and 6.1.1.4'

loop_
_geom_angle_atom_site_label_1
_geom_angle_atom_site_label_2
_geom_angle_atom_site_label_3
_geom_angle_site_symmetry_1
_geom_angle_site_symmetry_3
_geom_angle
_geom_angle_publ_flag
O1 Sn1 C10 . . 104.6(4) ?
O1 Sn1 C9 . . 105.3(4) ?
C10 Sn1 C9 . . 145.7(5) ?
O1 Sn1 O2 . . 81.2(3) ?
C10 Sn1 O2 . . 100.6(4) ?
C9 Sn1 O2 . . 100.3(5) ?
O1 Sn1 O3 . . 131.8(3) ?
C10 Sn1 O3 . . 85.5(4) ?
C9 Sn1 O3 . . 87.1(4) ?
O2 Sn1 O3 . . 50.6(3) ?
O1 Sn1 Cl1 . 2_667 74.13(16) ?
C10 Sn1 Cl1 . 2_667 86.0(3) ?
C9 Sn1 Cl1 . 2_667 86.2(4) ?
O2 Sn1 Cl1 . 2_667 155.3(3) ?
O3 Sn1 Cl1 . 2_667 154.0(3) ?
O1 Sn2 C12 2_667 . 114.6(4) ?
O1 Sn2 C11 2_667 . 111.7(4) ?
C12 Sn2 C11 . . 133.2(5) ?
O1 Sn2 O1 2_667 . 74.5(3) ?
C12 Sn2 O1 . . 99.8(4) ?
C11 Sn2 O1 . . 98.5(4) ?
O1 Sn2 Cl1 2_667 . 79.31(17) ?
C12 Sn2 Cl1 . . 91.0(4) ?
C11 Sn2 Cl1 . . 91.0(3) ?
O1 Sn2 Cl1 . . 153.80(17) ?
O1 Sn2 Sn2 2_667 2_667 38.43(16) ?
C12 Sn2 Sn2 . 2_667 111.3(4) ?
C11 Sn2 Sn2 . 2_667 108.8(3) ?
O1 Sn2 Sn2 . 2_667 36.06(15) ?
Cl1 Sn2 Sn2 . 2_667 117.74(7) ?
Sn2 Cl1 Sn1 . 2_667 81.42(7) ?
Sn2 O1 Sn1 2_667 . 125.1(3) ?
Sn2 O1 Sn2 2_667 . 105.5(3) ?
Sn1 O1 Sn2 . . 129.3(3) ?
C1 O2 Sn1 . . 113.3(10) ?
C1 O3 Sn1 . . 83.5(8) ?
O2 C1 O3 . . 112.1(13) ?
O2 C1 C3 . . 117.7(16) ?
O3 C1 C3 . . 130.1(15) ?
C8 C2 C7 . . 92.7(16) ?
C8 C2 C3 . . 102.9(15) ?
C7 C2 C3 . . 96.9(16) ?
C8 C2 H2 . . 119.7 ?
C7 C2 H2 . . 119.7 ?
C3 C2 H2 . . 119.7 ?
C4 C3 C2 . . 103.5(14) ?
C4 C3 C1 . . 118.3(17) ?
C2 C3 C1 . . 108.7(15) ?
C4 C3 H3 . . 108.7 ?
C2 C3 H3 . . 108.7 ?
C1 C3 H3 . . 108.7 ?
C5 C4 C3 . . 108.8(15) ?
C5 C4 H4A . . 109.9 ?
C3 C4 H4A . . 109.9 ?
C5 C4 H4B . . 109.9 ?
C3 C4 H4B . . 109.9 ?
H4A C4 H4B . . 108.3 ?
C4 C5 C8 . . 98.8(15) ?
C4 C5 C6 . . 88.3(13) ?
C8 C5 C6 . . 97.7(14) ?
C4 C5 H5 . . 121.6 ?
C8 C5 H5 . . 121.6 ?
C6 C5 H5 . . 121.6 ?
C7 C6 C5 . . 107.2(18) ?
C7 C6 H6 . . 126.4 ?
C5 C6 H6 . . 126.4 ?
C6 C7 C2 . . 109.9(18) ?
C6 C7 H7 . . 125.0 ?
C2 C7 H7 . . 125.0 ?
C2 C8 C5 . . 102.3(14) ?
C2 C8 H8A . . 111.3 ?
C5 C8 H8A . . 111.3 ?
C2 C8 H8B . . 111.3 ?
C5 C8 H8B . . 111.3 ?
H8A C8 H8B . . 109.2 ?
Sn1 C9 H9A . . 109.5 ?
Sn1 C9 H9B . . 109.5 ?
H9A C9 H9B . . 109.5 ?
Sn1 C9 H9C . . 109.5 ?
H9A C9 H9C . . 109.5 ?
H9B C9 H9C . . 109.5 ?
Sn1 C10 H10A . . 109.5 ?
Sn1 C10 H10B . . 109.5 ?
H10A C10 H10B . . 109.5 ?
Sn1 C10 H10C . . 109.5 ?
H10A C10 H10C . . 109.5 ?
H10B C10 H10C . . 109.5 ?
Sn2 C11 H11A . . 109.5 ?
Sn2 C11 H11B . . 109.5 ?
H11A C11 H11B . . 109.5 ?
Sn2 C11 H11C . . 109.5 ?
H11A C11 H11C . . 109.5 ?
H11B C11 H11C . . 109.5 ?
Sn2 C12 H12A . . 109.5 ?
Sn2 C12 H12B . . 109.5 ?
H12A C12 H12B . . 109.5 ?
Sn2 C12 H12C . . 109.5 ?
H12A C12 H12C . . 109.5 ?
H12B C12 H12C . . 109.5 ?

loop_
_geom_bond_atom_site_label_1
_geom_bond_atom_site_label_2
_geom_bond_site_symmetry_2
_geom_bond_distance
_geom_bond_publ_flag
Sn1 O1 . 2.034(6) ?
Sn1 C10 . 2.075(11) ?
Sn1 C9 . 2.082(11) ?
Sn1 O2 . 2.115(8) ?
Sn1 O3 . 2.699(9) ?
Sn1 Cl1 2_667 2.848(3) ?
Sn2 O1 2_667 2.010(5) ?
Sn2 C12 . 2.088(11) ?
Sn2 C11 . 2.096(10) ?
Sn2 O1 . 2.122(6) ?
Sn2 Cl1 . 2.649(3) ?
Sn2 Sn2 2_667 3.2898(12) ?
Cl1 Sn1 2_667 2.848(3) ?
O1 Sn2 2_667 2.010(5) ?
O2 C1 . 1.262(16) ?
O3 C1 . 1.300(18) ?
C1 C3 . 1.55(2) ?
C2 C8 . 1.494(19) ?
C2 C7 . 1.50(2) ?
C2 C3 . 1.51(2) ?
C2 H2 . 0.9800 ?
C3 C4 . 1.50(2) ?
C3 H3 . 0.9800 ?
C4 C5 . 1.49(2) ?
C4 H4A . 0.9700 ?
C4 H4B . 0.9700 ?
C5 C8 . 1.51(2) ?
C5 C6 . 1.54(2) ?
C5 H5 . 0.9800 ?
C6 C7 . 1.31(2) ?
C6 H6 . 0.9300 ?
C7 H7 . 0.9300 ?
C8 H8A . 0.9700 ?
C8 H8B . 0.9700 ?
C9 H9A . 0.9600 ?
C9 H9B . 0.9600 ?
C9 H9C . 0.9600 ?
C10 H10A . 0.9600 ?
C10 H10B . 0.9600 ?
C10 H10C . 0.9600 ?
C11 H11A . 0.9600 ?
C11 H11B . 0.9600 ?
C11 H11C . 0.9600 ?
C12 H12A . 0.9600 ?
C12 H12B . 0.9600 ?
C12 H12C . 0.9600 ?
